data_4130744
loop_
_publ_author_name
'Maity, Arunava'
'Gangopadhyay, Monalisa'
'Basu, Arghya'
'Aute, Sunil'
'Babu, Sukumaran Santhosh'
'Das, Amitava'

_publ_section_title
;
 Counteranion Driven Homochiral Assembly of a Cationic C3-Symmetric
 Gelator through Ion-Pair Assisted Hydrogen Bond.
;
_journal_issue 35
_journal_name_full 'Journal of the American Chemical Society'
_journal_page_first 11113
_journal_page_last 11116
_journal_paper_doi 10.1021/jacs.6b06312
_journal_volume 138
_journal_year 2016
_chemical_formula_moiety 'C19 H18 N9, C10 H19 O4 S, C H3 O'
_chemical_formula_sum 'C30 H40 N9 O5 S'
_chemical_formula_weight 638.77
_space_group_IT_number 14
_space_group_name_Hall '-P 2yn'
_space_group_name_H-M_alt 'P 1 21/n 1'
_symmetry_cell_setting monoclinic
_symmetry_space_group_name_H-M 'P 1 21/n 1'
_atom_sites_solution_hydrogens geom
_atom_sites_solution_primary direct
_atom_sites_solution_secondary difmap
_audit_creation_method SHELXL-97
_cell_angle_alpha 90.00
_cell_angle_beta 104.741(12)
_cell_angle_gamma 90.00
_cell_formula_units_Z 4
_cell_length_a 18.411(4)
_cell_length_b 7.3949(16)
_cell_length_c 26.935(6)
_cell_measurement_reflns_used 9228
_cell_measurement_temperature 298(2)
_cell_measurement_theta_max 64.57
_cell_measurement_theta_min 2.63
_cell_volume 3546.4(14)
_computing_cell_refinement 'Bruker SAINT'
_computing_data_collection 'Bruker APEX2'
_computing_data_reduction 'Bruker SAINT'
_computing_molecular_graphics 'Bruker SHELXTL'
_computing_publication_material 'Bruker SHELXTL'
_computing_structure_refinement 'SHELXL-2014 (Sheldrick 2014)'
_computing_structure_solution 'SHELXS-97 (Sheldrick 2008)'
_diffrn_ambient_temperature 298(2)
_diffrn_measured_fraction_theta_full 0.923
_diffrn_measured_fraction_theta_max 0.983
_diffrn_measurement_device_type 'Bruker APEX-II CCD'
_diffrn_measurement_method '\f and \w scans'
_diffrn_radiation_monochromator graphite
_diffrn_radiation_source 'fine-focus sealed tube'
_diffrn_radiation_type CuK\a
_diffrn_radiation_wavelength 1.54178
_diffrn_reflns_av_R_equivalents 0.1652
_diffrn_reflns_av_sigmaI/netI 0.1211
_diffrn_reflns_limit_h_max 19
_diffrn_reflns_limit_h_min -19
_diffrn_reflns_limit_k_max 7
_diffrn_reflns_limit_k_min -8
_diffrn_reflns_limit_l_max 23
_diffrn_reflns_limit_l_min -31
_diffrn_reflns_number 37796
_diffrn_reflns_theta_full 66.52
_diffrn_reflns_theta_max 66.52
_diffrn_reflns_theta_min 2.63
_exptl_absorpt_coefficient_mu 1.215
_exptl_absorpt_correction_T_max 0.784
_exptl_absorpt_correction_T_min 0.784
_exptl_absorpt_correction_type multi-scan
_exptl_absorpt_process_details SADABS
_exptl_crystal_colour colorless
_exptl_crystal_density_diffrn 1.196
_exptl_crystal_density_method 'not measured'
_exptl_crystal_description needle
_exptl_crystal_F_000 1356
_exptl_crystal_size_max 0.2
_exptl_crystal_size_mid 0.2
_exptl_crystal_size_min 0.2
_platon_squeeze_details
;
;
_refine_diff_density_max 1.106
_refine_diff_density_min -0.518
_refine_diff_density_rms 0.130
_refine_ls_extinction_method none
_refine_ls_goodness_of_fit_ref 1.617
_refine_ls_hydrogen_treatment mixed
_refine_ls_matrix_type full
_refine_ls_number_parameters 350
_refine_ls_number_reflns 5767
_refine_ls_number_restraints 11
_refine_ls_restrained_S_all 1.626
_refine_ls_R_factor_all 0.2643
_refine_ls_R_factor_gt 0.1932
_refine_ls_shift/su_max 0.047
_refine_ls_shift/su_mean 0.026
_refine_ls_structure_factor_coef Fsqd
_refine_ls_weighting_details 'calc w=1/[\s^2^(Fo^2^)+(0.2000P)^2^+0.0000P] where P=(Fo^2^+2Fc^2^)/3'
_refine_ls_weighting_scheme calc
_refine_ls_wR_factor_gt 0.5014
_refine_ls_wR_factor_ref 0.5230
_reflns_number_gt 2640
_reflns_number_total 5767
_reflns_threshold_expression >2sigma(I)
_cod_data_source_file ja6b06312_si_002.cif
_cod_data_source_block 3
_cod_depositor_comments
;
The following automatic conversions were performed:

data item '_exptl_absorpt_correction_type' value 'Multi-scan' was
changed to 'multi-scan' in accordance with the
/home/saulius/struct/COD-crude-data/automatic-downloads/DataCite-retrospective/ACS/depositions/lib/dictionaries/cif_core.dic
dictionary named 'cif_core.dic' version 2.4.2 last updated on
2011-04-26.

data item '_symmetry_cell_setting' value 'Monoclinic' was changed to
'monoclinic' in accordance with the
/home/saulius/struct/COD-crude-data/automatic-downloads/DataCite-retrospective/ACS/depositions/lib/dictionaries/cif_core.dic
dictionary named 'cif_core.dic' version 2.4.2 last updated on
2011-04-26.

Automatic conversion script
Id: cif_fix_values 6909 2019-04-08 15:41:33Z antanas 
;
_cod_original_sg_symbol_H-M 'P 21/n'
_cod_database_code 4130744

loop_
_symmetry_equiv_pos_as_xyz
'x, y, z'
'-x+1/2, y+1/2, -z+1/2'
'-x, -y, -z'
'x-1/2, -y-1/2, z-1/2'

loop_
_atom_site_label
_atom_site_type_symbol
_atom_site_fract_x
_atom_site_fract_y
_atom_site_fract_z
_atom_site_U_iso_or_equiv
_atom_site_adp_type
_atom_site_occupancy
_atom_site_symmetry_multiplicity
_atom_site_calc_flag
_atom_site_refinement_flags
S1 S 0.68511(14) 0.1862(4) 0.55028(10) 0.0817(11) Uani 1 1 d .
O2 O 0.6866(4) 0.3690(9) 0.5297(3) 0.090(2) Uani 1 1 d .
O3 O 0.6210(4) 0.0868(10) 0.5236(3) 0.090(2) Uani 1 1 d .
O4 O 0.7499(4) 0.0744(10) 0.5362(3) 0.092(2) Uani 1 1 d D
O1 O 0.6943(4) 0.1818(10) 0.6052(3) 0.093(2) Uani 1 1 d .
N1 N 0.4792(4) 0.2372(11) 0.4741(3) 0.072(2) Uani 1 1 d .
H1N H 0.5229 0.1880 0.4814 0.086 Uiso 1 1 calc R
N4 N 0.3699(5) 0.3167(12) 0.4183(3) 0.086(3) Uani 1 1 d .
H4N H 0.3541 0.3630 0.4430 0.103 Uiso 1 1 calc R
N5 N 0.3276(5) 0.3342(11) 0.3673(3) 0.076(2) Uani 1 1 d .
N8 N 0.5249(4) 0.0697(10) 0.4016(3) 0.068(2) Uani 1 1 d .
N2 N 0.4537(5) 0.3306(12) 0.5119(3) 0.076(2) Uani 1 1 d .
N7 N 0.4551(5) 0.1477(12) 0.3900(3) 0.075(2) Uani 1 1 d .
H7N H 0.4259 0.1450 0.3595 0.090 Uiso 1 1 calc R
N6 N 0.1271(5) 0.5435(14) 0.2124(4) 0.087(3) Uani 1 1 d .
C1 C 0.4355(5) 0.2265(16) 0.4281(5) 0.077(3) Uani 1 1 d .
C2 C 0.2680(6) 0.4171(15) 0.3608(4) 0.079(3) Uani 1 1 d .
H2 H 0.2520 0.4549 0.3892 0.095 Uiso 1 1 calc R
C14 C 0.5495(6) 0.0037(16) 0.3634(4) 0.076(3) Uani 1 1 d .
H14 H 0.5196 0.0135 0.3300 0.091 Uiso 1 1 calc R
N9 N 0.7626(6) -0.2391(19) 0.3857(5) 0.131(4) Uani 1 1 d .
C8 C 0.4977(6) 0.3225(13) 0.5563(4) 0.073(3) Uani 1 1 d .
H8 H 0.5432 0.2611 0.5618 0.088 Uiso 1 1 calc R
C3 C 0.2216(6) 0.4577(15) 0.3090(5) 0.085(3) Uani 1 1 d .
C5 C 0.1076(6) 0.5887(16) 0.2536(5) 0.092(3) Uani 1 1 d .
H5 H 0.0631 0.6525 0.2504 0.110 Uiso 1 1 calc R
C15 C 0.6181(7) -0.0788(17) 0.3719(5) 0.091(3) Uani 1 1 d .
C7 C 0.2408(6) 0.4170(15) 0.2651(4) 0.081(3) Uani 1 1 d .
H7 H 0.2868 0.3632 0.2660 0.097 Uiso 1 1 calc R
C6 C 0.1900(8) 0.4575(15) 0.2182(4) 0.094(4) Uani 1 1 d .
H6 H 0.2026 0.4192 0.1886 0.112 Uiso 1 1 calc R
C9 C 0.4764(7) 0.4105(15) 0.5987(4) 0.084(3) Uani 1 1 d .
C13 C 0.5230(7) 0.4143(15) 0.6475(5) 0.091(4) Uani 1 1 d .
H13 H 0.5700 0.3603 0.6531 0.109 Uiso 1 1 calc R
C4 C 0.1519(6) 0.5442(15) 0.3035(4) 0.087(3) Uani 1 1 d .
H4 H 0.1349 0.5719 0.3323 0.104 Uiso 1 1 calc R
C10 C 0.4063(8) 0.5090(19) 0.5918(5) 0.101(4) Uani 1 1 d .
H10 H 0.3748 0.5225 0.5591 0.121 Uiso 1 1 calc R
N3 N 0.4371(10) 0.5792(17) 0.6818(5) 0.123(4) Uani 1 1 d .
C16 C 0.6712(7) -0.0885(16) 0.4182(5) 0.098(4) Uani 1 1 d .
H16 H 0.6612 -0.0346 0.4469 0.117 Uiso 1 1 calc R
C19 C 0.6410(7) -0.1430(18) 0.3302(6) 0.108(4) Uani 1 1 d .
H19 H 0.6091 -0.1366 0.2974 0.130 Uiso 1 1 calc R
C17 C 0.7386(7) -0.175(2) 0.4232(6) 0.116(5) Uani 1 1 d .
H17 H 0.7694 -0.1889 0.4562 0.139 Uiso 1 1 calc R
C18 C 0.7153(7) -0.220(2) 0.3384(5) 0.128(5) Uani 1 1 d .
H18 H 0.7313 -0.2587 0.3100 0.154 Uiso 1 1 calc R
C12 C 0.5043(12) 0.490(2) 0.6864(6) 0.127(5) Uani 1 1 d .
H12 H 0.5380 0.4843 0.7186 0.153 Uiso 1 1 calc R
C11 C 0.3860(9) 0.5828(16) 0.6333(6) 0.111(4) Uani 1 1 d .
H11 H 0.3388 0.6345 0.6292 0.134 Uiso 1 1 calc R
C25 C 0.8367(8) 0.249(2) 0.4964(5) 0.128(5) Uiso 1 1 d D
H25A H 0.8481 0.1547 0.4746 0.154 Uiso 1 1 calc R
H25B H 0.7910 0.3085 0.4776 0.154 Uiso 1 1 calc R
C22 C 0.9593(7) 0.1409(16) 0.5695(5) 0.104(4) Uiso 1 1 d D
H22B H 0.9632 0.2222 0.5983 0.125 Uiso 1 1 calc R
H22A H 1.0011 0.0572 0.5787 0.125 Uiso 1 1 calc R
C24 C 0.8998(11) 0.386(3) 0.5067(9) 0.193(8) Uiso 1 1 d D
H24 H 0.8967 0.4903 0.5285 0.232 Uiso 1 1 calc R
C23 C 0.9668(12) 0.246(3) 0.5256(8) 0.208(9) Uiso 1 1 d D
H23B H 0.9684 0.1650 0.4976 0.250 Uiso 1 1 calc R
H23A H 1.0140 0.3120 0.5347 0.250 Uiso 1 1 calc R
C21 C 0.8868(11) 0.034(3) 0.5617(9) 0.222(10) Uiso 1 1 d D
H21 H 0.8839 -0.0505 0.5333 0.267 Uiso 1 1 calc R
C20 C 0.8212(10) 0.156(3) 0.5475(8) 0.212(9) Uiso 1 1 d D
H20 H 0.8246 0.2479 0.5743 0.255 Uiso 1 1 calc R
C29 C 0.9082(17) 0.421(4) 0.4500(10) 0.270(13) Uiso 1 1 d D
H29B H 0.9094 0.5493 0.4440 0.404 Uiso 1 1 calc R
H29C H 0.8663 0.3688 0.4255 0.404 Uiso 1 1 calc R
H29A H 0.9540 0.3676 0.4462 0.404 Uiso 1 1 calc R
C26 C 0.8636(9) -0.0718(19) 0.6064(5) 0.120(4) Uiso 1 1 d D
H26 H 0.8118 -0.1147 0.5938 0.144 Uiso 1 1 calc R
C28 C 0.8735(16) 0.004(4) 0.6589(9) 0.252(11) Uiso 1 1 d D
H28C H 0.8650 -0.0899 0.6816 0.378 Uiso 1 1 calc R
H28A H 0.8381 0.0998 0.6579 0.378 Uiso 1 1 calc R
H28B H 0.9236 0.0495 0.6712 0.378 Uiso 1 1 calc R
O5 O 0.393(2) 0.937(5) 0.8273(14) 0.420(16) Uiso 1 1 d .
C30 C 0.4365(18) 0.823(4) 0.7907(12) 0.266(13) Uiso 1 1 d .
H30B H 0.4532 0.9058 0.7684 0.399 Uiso 1 1 calc R
H30C H 0.4027 0.7367 0.7706 0.399 Uiso 1 1 calc R
H30A H 0.4791 0.7618 0.8120 0.399 Uiso 1 1 calc R
C27 C 0.918(2) -0.235(4) 0.6099(16) 0.353(19) Uiso 1 1 d D
H27A H 0.9688 -0.1927 0.6184 0.530 Uiso 1 1 calc R
H27C H 0.9071 -0.2966 0.5774 0.530 Uiso 1 1 calc R
H27B H 0.9111 -0.3171 0.6360 0.530 Uiso 1 1 calc R

loop_
_atom_site_aniso_label
_atom_site_aniso_U_11
_atom_site_aniso_U_22
_atom_site_aniso_U_33
_atom_site_aniso_U_23
_atom_site_aniso_U_13
_atom_site_aniso_U_12
S1 0.0507(18) 0.110(2) 0.0693(19) -0.0003(16) -0.0119(12) -0.0005(16)
O2 0.095(6) 0.080(5) 0.090(5) 0.010(4) 0.014(4) -0.014(4)
O3 0.058(4) 0.116(6) 0.078(5) 0.004(4) -0.015(3) 0.007(4)
O4 0.058(5) 0.101(5) 0.102(5) -0.021(4) -0.006(4) -0.016(4)
O1 0.091(5) 0.105(5) 0.070(5) 0.001(4) -0.006(4) -0.001(4)
N1 0.052(5) 0.077(5) 0.075(6) -0.003(5) -0.003(5) -0.002(4)
N4 0.080(7) 0.095(6) 0.069(6) 0.012(5) -0.005(5) -0.015(5)
N5 0.070(6) 0.078(6) 0.063(5) -0.003(4) -0.016(4) 0.003(5)
N8 0.033(5) 0.074(5) 0.080(6) 0.002(5) -0.019(4) 0.005(4)
N2 0.063(5) 0.096(6) 0.055(5) 0.002(5) -0.011(4) 0.002(5)
N7 0.062(6) 0.101(6) 0.052(5) -0.014(5) -0.003(4) -0.015(5)
N6 0.050(5) 0.128(8) 0.064(6) 0.017(5) -0.019(4) 0.024(6)
C1 0.038(6) 0.096(8) 0.084(8) 0.019(7) -0.011(6) 0.019(6)
C2 0.055(7) 0.086(7) 0.078(7) 0.002(6) -0.015(5) -0.016(6)
C14 0.058(7) 0.096(8) 0.063(7) 0.010(6) -0.007(6) -0.009(6)
N9 0.087(8) 0.177(11) 0.120(10) -0.044(9) 0.007(8) 0.021(8)
C8 0.052(6) 0.071(6) 0.084(8) 0.022(6) -0.007(6) -0.015(5)
C3 0.054(7) 0.090(8) 0.092(9) -0.008(7) -0.015(6) -0.007(6)
C5 0.067(8) 0.115(9) 0.083(9) -0.016(7) -0.002(7) 0.002(6)
C15 0.078(9) 0.107(9) 0.079(8) -0.019(7) 0.003(7) 0.007(7)
C7 0.063(7) 0.116(9) 0.053(6) -0.003(6) -0.004(5) 0.015(6)
C6 0.109(10) 0.079(7) 0.083(8) -0.007(6) 0.007(7) -0.027(7)
C9 0.082(9) 0.082(8) 0.072(8) 0.015(6) -0.011(6) 0.007(6)
C13 0.110(10) 0.081(8) 0.071(8) -0.003(7) 0.004(7) -0.019(7)
C4 0.079(8) 0.098(8) 0.066(7) 0.009(6) -0.014(6) 0.000(7)
C10 0.107(10) 0.128(10) 0.067(8) -0.002(7) 0.020(7) -0.006(9)
N3 0.160(13) 0.112(9) 0.103(10) -0.017(7) 0.042(10) -0.006(9)
C16 0.071(8) 0.114(9) 0.086(8) -0.004(7) -0.020(6) 0.011(7)
C19 0.079(9) 0.121(10) 0.100(10) 0.014(8) -0.021(7) 0.033(7)
C17 0.053(8) 0.158(13) 0.120(11) -0.026(10) -0.009(7) 0.020(8)
C18 0.079(10) 0.199(15) 0.091(9) 0.022(10) -0.007(8) 0.018(10)
C12 0.173(17) 0.104(11) 0.082(11) 0.012(9) -0.009(11) -0.025(11)
C11 0.141(12) 0.090(9) 0.098(11) 0.007(8) 0.022(10) 0.014(8)

loop_
_atom_type_symbol
_atom_type_description
_atom_type_scat_dispersion_real
_atom_type_scat_dispersion_imag
_atom_type_scat_source
C C 0.0181 0.0091 'International Tables Vol C Tables 4.2.6.8 and 6.1.1.4'
H H 0.0000 0.0000 'International Tables Vol C Tables 4.2.6.8 and 6.1.1.4'
N N 0.0311 0.0180 'International Tables Vol C Tables 4.2.6.8 and 6.1.1.4'
O O 0.0492 0.0322 'International Tables Vol C Tables 4.2.6.8 and 6.1.1.4'
S S 0.3331 0.5567 'International Tables Vol C Tables 4.2.6.8 and 6.1.1.4'

loop_
_geom_angle_atom_site_label_1
_geom_angle_atom_site_label_2
_geom_angle_atom_site_label_3
_geom_angle
O3 S1 O1 111.8(4)
O3 S1 O2 112.3(4)
O1 S1 O2 113.6(5)
O3 S1 O4 100.9(4)
O1 S1 O4 109.6(4)
O2 S1 O4 107.7(4)
C20 O4 S1 116.4(11)
C1 N1 N2 118.8(9)
C1 N1 H1N 120.6
N2 N1 H1N 120.6
C1 N4 N5 119.0(10)
C1 N4 H4N 120.3
N5 N4 H4N 120.7
C2 N5 N4 116.0(10)
C14 N8 N7 117.9(8)
C8 N2 N1 114.3(9)
C1 N7 N8 116.1(8)
C1 N7 H7N 122.0
N8 N7 H7N 121.9
C5 N6 C6 117.2(10)
N1 C1 N7 123.3(10)
N1 C1 N4 117.7(12)
N7 C1 N4 118.7(10)
N5 C2 C3 121.2(11)
N5 C2 H2 119.5
C3 C2 H2 119.3
N8 C14 C15 121.4(10)
N8 C14 H14 119.3
C15 C14 H14 119.3
C17 N9 C18 115.6(12)
N2 C8 C9 119.1(10)
N2 C8 H8 120.4
C9 C8 H8 120.5
C7 C3 C4 116.4(10)
C7 C3 C2 124.5(11)
C4 C3 C2 119.1(12)
N6 C5 C4 122.3(11)
N6 C5 H5 118.9
C4 C5 H5 118.9
C14 C15 C16 125.9(12)
C14 C15 C19 118.6(11)
C16 C15 C19 115.2(12)
C3 C7 C6 118.6(11)
C3 C7 H7 120.6
C6 C7 H7 120.8
N6 C6 C7 125.9(12)
N6 C6 H6 117.1
C7 C6 H6 117.0
C13 C9 C8 122.2(12)
C13 C9 C10 115.5(12)
C8 C9 C10 122.3(10)
C12 C13 C9 123.1(14)
C12 C13 H13 118.4
C9 C13 H13 118.5
C3 C4 C5 119.5(11)
C3 C4 H4 120.3
C5 C4 H4 120.3
C11 C10 C9 120.7(12)
C11 C10 H10 119.6
C9 C10 H10 119.7
C12 N3 C11 117.7(12)
C17 C16 C15 121.9(13)
C17 C16 H16 119.1
C15 C16 H16 119.0
C15 C19 C18 119.1(12)
C15 C19 H19 120.4
C18 C19 H19 120.5
N9 C17 C16 125.2(13)
N9 C17 H17 117.6
C16 C17 H17 117.3
N9 C18 C19 122.6(14)
N9 C18 H18 118.7
C19 C18 H18 118.7
C13 C12 N3 123.1(14)
C13 C12 H12 118.5
N3 C12 H12 118.4
C10 C11 N3 119.5(14)
C10 C11 H11 120.2
N3 C11 H11 120.3
C24 C25 C20 114.8(14)
C24 C25 H25A 108.6
C20 C25 H25A 108.8
C24 C25 H25B 108.6
C20 C25 H25B 108.3
H25A C25 H25B 107.5
C23 C22 C21 115.5(15)
C23 C22 H22B 108.2
C21 C22 H22B 108.3
C23 C22 H22A 108.7
C21 C22 H22A 108.6
H22B C22 H22A 107.4
C25 C24 C29 101.1(18)
C25 C24 C23 97.1(15)
C29 C24 C23 99.0(17)
C25 C24 H24 118.4
C29 C24 H24 118.8
C23 C24 H24 118.4
C22 C23 C24 112.4(16)
C22 C23 H23B 109.0
C24 C23 H23B 109.3
C22 C23 H23A 109.1
C24 C23 H23A 109.1
H23B C23 H23A 107.9
C20 C21 C22 110.4(15)
C20 C21 C26 98.0(15)
C22 C21 C26 123.4(17)
C20 C21 H21 108.2
C22 C21 H21 107.9
C26 C21 H21 107.9
O4 C20 C21 116.6(17)
O4 C20 C25 110.6(14)
C21 C20 C25 99.8(15)
O4 C20 H20 109.7
C21 C20 H20 109.8
C25 C20 H20 109.8
C24 C29 H29B 120.7
C24 C29 H29C 119.6
H29B C29 H29C 96.7
C24 C29 H29A 120.7
H29B C29 H29A 96.4
H29C C29 H29A 97.0
C28 C26 C27 108(2)
C28 C26 C21 123.1(18)
C27 C26 C21 97.8(19)
C28 C26 H26 108.9
C27 C26 H26 108.9
C21 C26 H26 108.7
C26 C28 H28C 110.4
C26 C28 H28A 109.9
H28C C28 H28A 108.8
C26 C28 H28B 110.4
H28C C28 H28B 108.7
H28A C28 H28B 108.7
O5 C30 H30B 112.3
O5 C30 H30C 112.7
H30B C30 H30C 106.2
O5 C30 H30A 113.1
H30B C30 H30A 106.0
H30C C30 H30A 106.1
C26 C27 H27A 113.6
C26 C27 H27C 113.3
H27A C27 H27C 105.3
C26 C27 H27B 113.4
H27A C27 H27B 105.2
H27C C27 H27B 105.3

loop_
_geom_bond_atom_site_label_1
_geom_bond_atom_site_label_2
_geom_bond_distance
S1 O3 1.420(7)
S1 O1 1.445(7)
S1 O2 1.464(7)
S1 O4 1.576(8)
O4 C20 1.406(16)
N1 C1 1.297(12)
N1 N2 1.406(11)
N1 H1N 0.8600
N4 C1 1.346(12)
N4 N5 1.402(11)
N4 H4N 0.8600
N5 C2 1.230(12)
N8 C14 1.319(12)
N8 N7 1.370(10)
N2 C8 1.264(11)
N7 C1 1.307(13)
N7 H7N 0.8600
N6 C5 1.294(13)
N6 C6 1.296(14)
C2 C3 1.471(14)
C2 H2 0.9300
C14 C15 1.369(15)
C14 H14 0.9300
N9 C17 1.289(16)
N9 C18 1.357(15)
C8 C9 1.451(15)
C8 H8 0.9300
C3 C7 1.350(14)
C3 C4 1.408(15)
C5 C4 1.423(15)
C5 H5 0.9300
C15 C16 1.377(15)
C15 C19 1.378(16)
C7 C6 1.399(15)
C7 H7 0.9300
C6 H6 0.9300
C9 C13 1.374(15)
C9 C10 1.452(16)
C13 C12 1.31(2)
C13 H13 0.9300
C4 H4 0.9300
C10 C11 1.377(16)
C10 H10 0.9300
N3 C12 1.38(2)
N3 C11 1.403(17)
C16 C17 1.372(16)
C16 H16 0.9300
C19 C18 1.447(17)
C19 H19 0.9300
C17 H17 0.9300
C18 H18 0.9300
C12 H12 0.9300
C11 H11 0.9300
C25 C24 1.511(16)
C25 C20 1.628(16)
C25 H25A 0.9700
C25 H25B 0.9700
C22 C23 1.452(15)
C22 C21 1.519(16)
C22 H22B 0.9700
C22 H22A 0.9700
C24 C29 1.596(17)
C24 C23 1.590(17)
C24 H24 0.9800
C23 H23B 0.9700
C23 H23A 0.9700
C21 C20 1.479(17)
C21 C26 1.582(16)
C21 H21 0.9800
C20 H20 0.9800
C29 H29B 1.0804
C29 H29C 1.0710
C29 H29A 1.0806
C26 C28 1.488(17)
C26 C27 1.554(19)
C26 H26 0.9800
C28 H28C 0.9677
C28 H28A 0.9673
C28 H28B 0.9676
O5 C30 1.65(4)
C30 H30B 0.9948
C30 H30C 0.9961
C30 H30A 0.9974
C27 H27A 1.0016
C27 H27C 1.0007
C27 H27B 1.0008

loop_
_platon_squeeze_void_nr
_platon_squeeze_void_average_x
_platon_squeeze_void_average_y
_platon_squeeze_void_average_z
_platon_squeeze_void_volume
_platon_squeeze_void_count_electrons
_platon_squeeze_void_content
1 0.750 -0.069 0.250 219 65 ' '
2 0.250 -0.159 0.750 219 65 ' '
